data_4308708
loop_
_publ_author_name
'Nicola Oberbeckmann-Winter'
'Xavier Morise'
'Pierre Braunstein'
'Richard Welter'

_publ_contact_author_address
;
Institut Le Bel, rue Blaise Pascal,
67000 STRASBOURG, FRANCE
;
_publ_contact_author_email braunst@chimie.u-strasbg.fr
_publ_contact_author_fax 0390241322
_publ_contact_author_name 'Pierre Braunstein'
_publ_contact_author_phone 0390241308
_publ_section_title
;
Synthesis and Structure of Pt(II) Phosphonato-Phosphine Complexes and of a
P,O-Stabilized Metal-Metal-Bonded Pt2Ag2 Complex
;
_journal_name_full 'Inorganic Chemistry'
_journal_page_first 1391
_journal_page_last 1403
_journal_paper_doi 10.1021/ic0485559
_journal_volume 44
_journal_year 2005
_chemical_formula_moiety 'C25 H29 F3 O6 P2 Pt S'
_chemical_formula_sum 'C25 H29 F3 O6 P2 Pt S'
_chemical_formula_weight 771.57
_chemical_name_systematic
;
?
;
_space_group_IT_number 15
_symmetry_cell_setting monoclinic
_symmetry_space_group_name_Hall '-C 2yc'
_symmetry_space_group_name_H-M 'C 1 2/c 1'
_atom_sites_solution_hydrogens geom
_atom_sites_solution_primary direct
_atom_sites_solution_secondary difmap
_audit_creation_method SHELXL-97
_cell_angle_alpha 90.00
_cell_angle_beta 90.87(5)
_cell_angle_gamma 90.00
_cell_formula_units_Z 8
_cell_length_a 16.876(2)
_cell_length_b 10.4820(10)
_cell_length_c 33.257(5)
_cell_measurement_reflns_used 39732
_cell_measurement_temperature 173(2)
_cell_measurement_theta_max 30.034
_cell_measurement_theta_min 0.998
_cell_volume 5882.3(13)
_computing_cell_refinement 'Denzo (Nonius B.V., 1998)'
_computing_data_collection 'Collect (Nonius B.V., 1998)'
_computing_data_reduction 'Denzo (Nonius B.V., 1998)'
_computing_molecular_graphics 'PLATON 98 (Spek, 1998)'
_computing_publication_material 'SHELXL-97 (Sheldrick, 1997)'
_computing_structure_refinement 'SHELXL-97 (Sheldrick, 1997)'
_computing_structure_solution 'SHELXS-97 (Sheldrick, 1997)'
_diffrn_ambient_temperature 173(2)
_diffrn_measured_fraction_theta_full 0.972
_diffrn_measured_fraction_theta_max 0.972
_diffrn_measurement_device_type KappaCCD
_diffrn_measurement_method '\p scans'
_diffrn_radiation_monochromator graphite
_diffrn_radiation_source 'fine-focus sealed tube'
_diffrn_radiation_type MoK\a
_diffrn_radiation_wavelength 0.71069
_diffrn_reflns_av_R_equivalents 0.033
_diffrn_reflns_av_sigmaI/netI 0.0634
_diffrn_reflns_limit_h_max 23
_diffrn_reflns_limit_h_min -23
_diffrn_reflns_limit_k_max 14
_diffrn_reflns_limit_k_min 0
_diffrn_reflns_limit_l_max 46
_diffrn_reflns_limit_l_min 0
_diffrn_reflns_number 8341
_diffrn_reflns_theta_full 30.01
_diffrn_reflns_theta_max 30.01
_diffrn_reflns_theta_min 2.29
_exptl_absorpt_coefficient_mu 5.006
_exptl_absorpt_correction_T_max 0.612
_exptl_absorpt_correction_T_min 0.552
_exptl_absorpt_correction_type multi-scan
_exptl_absorpt_process_details
;
multi-scan from symmetry-related measurements
Sortav (Blessing 1995)
;
_exptl_crystal_colour off-white
_exptl_crystal_density_diffrn 1.742
_exptl_crystal_density_method 'not measured'
_exptl_crystal_description prism
_exptl_crystal_F_000 3024
_exptl_crystal_size_max 0.12
_exptl_crystal_size_mid 0.10
_exptl_crystal_size_min 0.08
_refine_diff_density_max 3.513
_refine_diff_density_min -2.028
_refine_diff_density_rms 0.165
_refine_ls_extinction_method none
_refine_ls_goodness_of_fit_ref 1.133
_refine_ls_hydrogen_treatment mixed
_refine_ls_matrix_type full
_refine_ls_number_parameters 337
_refine_ls_number_reflns 8340
_refine_ls_number_restraints 0
_refine_ls_restrained_S_all 1.133
_refine_ls_R_factor_all 0.0579
_refine_ls_R_factor_gt 0.0401
_refine_ls_shift/su_max 0.001
_refine_ls_shift/su_mean 0.000
_refine_ls_structure_factor_coef Fsqd
_refine_ls_weighting_details 'calc w=1/[\s^2^(Fo^2^)+(0.0335P)^2^+3.6741P] where P=(Fo^2^+2Fc^2^)/3'
_refine_ls_weighting_scheme calc
_refine_ls_wR_factor_gt 0.1001
_refine_ls_wR_factor_ref 0.1057
_reflns_number_gt 6467
_reflns_number_total 8340
_reflns_threshold_expression >2sigma(I)
_cod_data_source_file ic0485559si20041211_103736_4.cif
_cod_data_source_block complex_4
_cod_original_sg_symbol_H-M 'C 2/c'
_cod_database_code 4308708

loop_
_symmetry_equiv_pos_as_xyz
'x, y, z'
'-x, y, -z+1/2'
'x+1/2, y+1/2, z'
'-x+1/2, y+1/2, -z+1/2'
'-x, -y, -z'
'x, -y, z-1/2'
'-x+1/2, -y+1/2, -z'
'x+1/2, -y+1/2, z-1/2'

loop_
_atom_site_label
_atom_site_type_symbol
_atom_site_fract_x
_atom_site_fract_y
_atom_site_fract_z
_atom_site_U_iso_or_equiv
_atom_site_adp_type
_atom_site_occupancy
_atom_site_symmetry_multiplicity
_atom_site_calc_flag
_atom_site_refinement_flags
_atom_site_disorder_assembly
_atom_site_disorder_group
Pt Pt 0.170884(10) 0.117672(15) 0.136649(5) 0.03234(7) Uani 1 1 d . . .
P1 P 0.14508(6) 0.31259(11) 0.15242(3) 0.0286(2) Uani 1 1 d . . .
S S 0.16564(7) -0.18024(11) 0.10522(4) 0.0401(3) Uani 1 1 d . . .
P2 P 0.24031(7) 0.32733(11) 0.08017(4) 0.0320(2) Uani 1 1 d . . .
O4 O 0.2085(2) -0.0690(3) 0.12071(12) 0.0467(9) Uani 1 1 d . . .
C1 C 0.2249(3) 0.4060(4) 0.12762(13) 0.0280(9) Uani 1 1 d . . .
H1 H 0.2062 0.4953 0.1227 0.034 Uiso 1 1 calc . . .
C14 C 0.0514(3) 0.3743(4) 0.13311(14) 0.0315(9) Uani 1 1 d . . .
O1 O 0.2385(2) 0.1851(3) 0.08375(10) 0.0430(8) Uani 1 1 d . . .
O2 O 0.3224(2) 0.3658(3) 0.06298(10) 0.0388(8) Uani 1 1 d . . .
C17 C -0.0948(3) 0.4633(6) 0.10526(18) 0.0501(13) Uani 1 1 d . . .
H17 H -0.1448 0.4935 0.0958 0.060 Uiso 1 1 calc . . .
C2 C 0.2998(3) 0.4081(5) 0.15368(14) 0.0341(10) Uani 1 1 d . . .
C21 C 0.4328(4) 0.5060(7) 0.0565(2) 0.0723(19) Uani 1 1 d . . .
H21A H 0.4498 0.5950 0.0539 0.108 Uiso 1 1 calc . . .
H21B H 0.4507 0.4572 0.0332 0.108 Uiso 1 1 calc . . .
H21C H 0.4559 0.4693 0.0811 0.108 Uiso 1 1 calc . . .
C6 C 0.4174(3) 0.3127(9) 0.1818(2) 0.074(2) Uani 1 1 d . . .
H6 H 0.4528 0.2424 0.1837 0.089 Uiso 1 1 calc . . .
O3 O 0.1732(2) 0.3869(4) 0.05347(11) 0.0469(9) Uani 1 1 d . . .
O6 O 0.2109(2) -0.2924(3) 0.11242(15) 0.0688(13) Uani 1 1 d . . .
O7 O 0.0836(2) -0.1846(4) 0.11382(13) 0.0588(11) Uani 1 1 d . . .
C15 C 0.0416(3) 0.5012(5) 0.12192(17) 0.0432(12) Uani 1 1 d . . .
H15 H 0.0851 0.5585 0.1240 0.052 Uiso 1 1 calc . . .
C24 C 0.1115(3) 0.0458(5) 0.18402(18) 0.0539(14) Uani 1 1 d . . .
H24A H 0.0695 -0.0114 0.1742 0.081 Uiso 1 1 calc . . .
H24B H 0.0880 0.1159 0.1993 0.081 Uiso 1 1 calc . . .
H24C H 0.1483 -0.0018 0.2015 0.081 Uiso 1 1 calc . . .
C19 C -0.0136(3) 0.2917(5) 0.13046(15) 0.0379(11) Uani 1 1 d . . .
H19 H -0.0080 0.2048 0.1382 0.046 Uiso 1 1 calc . . .
C5 C 0.4323(4) 0.4205(11) 0.2038(2) 0.083(3) Uani 1 1 d . . .
H5 H 0.4775 0.4244 0.2211 0.099 Uiso 1 1 calc . . .
C22 C 0.1465(5) 0.3282(10) 0.0160(2) 0.090(3) Uani 1 1 d . . .
H22A H 0.1768 0.3639 -0.0066 0.109 Uiso 1 1 calc . . .
H22B H 0.1565 0.2352 0.0171 0.109 Uiso 1 1 calc . . .
C8 C 0.1520(3) 0.3603(5) 0.20504(15) 0.0438(13) Uani 1 1 d . . .
C3 C 0.3161(3) 0.5185(6) 0.17576(16) 0.0498(14) Uani 1 1 d . . .
H3 H 0.2819 0.5903 0.1736 0.060 Uiso 1 1 calc . . .
C20 C 0.3452(3) 0.5007(5) 0.05838(17) 0.0498(13) Uani 1 1 d . . .
H20A H 0.3263 0.5512 0.0815 0.060 Uiso 1 1 calc . . .
H20B H 0.3212 0.5363 0.0334 0.060 Uiso 1 1 calc . . .
C18 C -0.0860(3) 0.3368(6) 0.11657(18) 0.0479(13) Uani 1 1 d . . .
H18 H -0.1301 0.2807 0.1148 0.058 Uiso 1 1 calc . . .
C16 C -0.0314(3) 0.5450(5) 0.10763(19) 0.0508(14) Uani 1 1 d . . .
H16 H -0.0374 0.6315 0.0995 0.061 Uiso 1 1 calc . . .
C9 C 0.1098(4) 0.4643(9) 0.2187(2) 0.085(3) Uani 1 1 d . . .
H9 H 0.0742 0.5088 0.2012 0.102 Uiso 1 1 calc . . .
C4 C 0.3824(4) 0.5224(9) 0.20082(18) 0.078(2) Uani 1 1 d . . .
H4 H 0.3932 0.5971 0.2161 0.094 Uiso 1 1 calc . . .
C11 C 0.1727(5) 0.4421(12) 0.2832(2) 0.102(3) Uani 1 1 d . . .
H11 H 0.1801 0.4706 0.3102 0.123 Uiso 1 1 calc . . .
C13 C 0.2042(4) 0.2986(6) 0.23089(16) 0.0535(15) Uani 1 1 d . . .
H13 H 0.2330 0.2266 0.2217 0.064 Uiso 1 1 calc . . .
C7 C 0.3501(3) 0.3051(6) 0.15655(16) 0.0479(13) Uani 1 1 d . . .
H7 H 0.3394 0.2296 0.1416 0.058 Uiso 1 1 calc . . .
C23 C 0.0650(5) 0.3504(8) 0.0095(2) 0.080 Uiso 1 1 d . . .
H23A H 0.0482 0.3117 -0.0160 0.120 Uiso 1 1 calc . . .
H23B H 0.0551 0.4425 0.0086 0.120 Uiso 1 1 calc . . .
H23C H 0.0350 0.3125 0.0315 0.120 Uiso 1 1 calc . . .
C10 C 0.1205(5) 0.5026(11) 0.2587(3) 0.117(4) Uani 1 1 d . . .
H10 H 0.0906 0.5722 0.2687 0.140 Uiso 1 1 calc . . .
C12 C 0.2147(5) 0.3404(9) 0.2696(2) 0.079(2) Uani 1 1 d . . .
H12 H 0.2515 0.2983 0.2870 0.095 Uiso 1 1 calc . . .
C25 C 0.1703(5) -0.1593(10) 0.0520(2) 0.087(2) Uani 1 1 d . . .
F1 F 0.1322(3) -0.0458(7) 0.04220(15) 0.124(2) Uani 1 1 d . . .
F2 F 0.2430(3) -0.1486(7) 0.03902(14) 0.125(2) Uani 1 1 d . . .
F3 F 0.1343(3) -0.2479(8) 0.03258(16) 0.155(3) Uani 1 1 d . . .

loop_
_atom_site_aniso_label
_atom_site_aniso_U_11
_atom_site_aniso_U_22
_atom_site_aniso_U_33
_atom_site_aniso_U_23
_atom_site_aniso_U_13
_atom_site_aniso_U_12
Pt 0.02965(10) 0.02187(9) 0.04571(12) 0.00047(7) 0.00747(7) -0.00284(7)
P1 0.0255(5) 0.0254(5) 0.0353(6) -0.0056(4) 0.0072(4) -0.0034(4)
S 0.0350(6) 0.0235(6) 0.0617(8) 0.0007(5) 0.0016(6) -0.0018(5)
P2 0.0342(6) 0.0287(6) 0.0334(6) -0.0044(5) 0.0080(5) -0.0029(5)
O4 0.0377(19) 0.0189(15) 0.084(3) -0.0024(17) 0.0114(18) 0.0002(14)
C1 0.027(2) 0.023(2) 0.033(2) -0.0024(16) 0.0046(17) -0.0013(16)
C14 0.026(2) 0.029(2) 0.040(2) -0.0071(18) 0.0047(18) -0.0011(17)
O1 0.052(2) 0.0267(17) 0.051(2) -0.0081(15) 0.0217(16) -0.0037(15)
O2 0.0431(19) 0.0311(17) 0.0427(19) -0.0015(14) 0.0158(15) -0.0050(14)
C17 0.033(3) 0.054(3) 0.063(4) -0.003(3) 0.000(2) 0.005(2)
C2 0.029(2) 0.044(3) 0.030(2) 0.0016(19) 0.0042(17) -0.0093(19)
C21 0.047(3) 0.058(4) 0.112(6) -0.004(4) 0.007(4) -0.020(3)
C6 0.031(3) 0.120(7) 0.072(4) 0.051(5) 0.001(3) -0.003(4)
O3 0.045(2) 0.059(3) 0.0365(19) -0.0029(16) -0.0067(16) -0.0013(17)
O6 0.056(3) 0.0211(18) 0.129(4) 0.000(2) -0.013(3) -0.0002(17)
O7 0.039(2) 0.043(2) 0.095(3) -0.008(2) 0.012(2) -0.0111(17)
C15 0.028(2) 0.030(2) 0.072(4) -0.006(2) 0.004(2) -0.0032(19)
C24 0.061(4) 0.038(3) 0.064(4) 0.011(3) 0.023(3) -0.012(3)
C19 0.032(2) 0.032(2) 0.050(3) -0.005(2) 0.002(2) -0.0045(19)
C5 0.038(3) 0.164(9) 0.046(4) 0.032(5) -0.010(3) -0.038(5)
C22 0.091(6) 0.126(7) 0.053(4) -0.040(4) -0.031(4) 0.027(5)
C8 0.036(3) 0.057(3) 0.039(3) -0.013(2) 0.013(2) -0.017(2)
C3 0.037(3) 0.067(4) 0.045(3) -0.007(3) 0.007(2) -0.021(3)
C20 0.056(3) 0.035(3) 0.059(3) 0.009(2) 0.017(3) -0.010(2)
C18 0.029(2) 0.046(3) 0.069(4) -0.011(3) -0.001(2) -0.007(2)
C16 0.039(3) 0.034(3) 0.079(4) -0.001(3) 0.008(3) 0.007(2)
C9 0.056(4) 0.126(7) 0.073(5) -0.064(5) -0.004(3) 0.019(4)
C4 0.058(4) 0.134(7) 0.042(3) -0.014(4) -0.003(3) -0.048(5)
C11 0.079(6) 0.177(10) 0.052(4) -0.049(6) 0.020(4) -0.052(6)
C13 0.066(4) 0.062(4) 0.033(3) 0.002(2) 0.003(3) -0.022(3)
C7 0.030(3) 0.064(4) 0.050(3) 0.019(3) 0.004(2) -0.002(2)
C10 0.072(5) 0.190(11) 0.088(6) -0.094(7) 0.005(5) 0.008(6)
C12 0.100(6) 0.099(6) 0.039(3) 0.007(4) -0.010(4) -0.046(5)
C25 0.068(5) 0.118(7) 0.074(5) -0.005(5) 0.001(4) -0.007(5)
F1 0.121(4) 0.164(6) 0.087(3) 0.046(4) -0.019(3) 0.009(4)
F2 0.089(4) 0.214(7) 0.075(3) -0.018(3) 0.032(3) -0.023(4)
F3 0.115(4) 0.253(8) 0.097(4) -0.099(5) 0.001(3) -0.052(5)

loop_
_atom_type_symbol
_atom_type_description
_atom_type_scat_dispersion_real
_atom_type_scat_dispersion_imag
_atom_type_scat_source
C C 0.0033 0.0016 'International Tables Vol C Tables 4.2.6.8 and 6.1.1.4'
H H 0.0000 0.0000 'International Tables Vol C Tables 4.2.6.8 and 6.1.1.4'
O O 0.0106 0.0060 'International Tables Vol C Tables 4.2.6.8 and 6.1.1.4'
F F 0.0171 0.0103 'International Tables Vol C Tables 4.2.6.8 and 6.1.1.4'
P P 0.1023 0.0942 'International Tables Vol C Tables 4.2.6.8 and 6.1.1.4'
S S 0.1246 0.1234 'International Tables Vol C Tables 4.2.6.8 and 6.1.1.4'
Pt Pt -1.7033 8.3905 'International Tables Vol C Tables 4.2.6.8 and 6.1.1.4'

loop_
_geom_angle_atom_site_label_1
_geom_angle_atom_site_label_2
_geom_angle_atom_site_label_3
_geom_angle
_geom_angle_site_symmetry_1
_geom_angle_site_symmetry_3
_geom_angle_publ_flag
C24 Pt O4 90.28(19) . . ?
C24 Pt P1 93.39(17) . . ?
O4 Pt P1 174.23(9) . . ?
C24 Pt O1 176.63(18) . . ?
O4 Pt O1 86.36(13) . . ?
P1 Pt O1 89.96(9) . . ?
C14 P1 C8 106.5(2) . . ?
C14 P1 C1 106.7(2) . . ?
C8 P1 C1 104.1(2) . . ?
C14 P1 Pt 115.43(14) . . ?
C8 P1 Pt 118.9(2) . . ?
C1 P1 Pt 103.87(14) . . ?
O7 S O6 117.6(3) . . ?
O7 S O4 115.7(2) . . ?
O6 S O4 109.8(2) . . ?
O7 S C25 105.2(3) . . ?
O6 S C25 103.7(4) . . ?
O4 S C25 102.8(4) . . ?
O1 P2 O3 115.4(2) . . ?
O1 P2 O2 107.81(19) . . ?
O3 P2 O2 109.2(2) . . ?
O1 P2 C1 112.51(19) . . ?
O3 P2 C1 101.7(2) . . ?
O2 P2 C1 110.1(2) . . ?
S O4 Pt 132.3(2) . . ?
C2 C1 P2 112.0(3) . . ?
C2 C1 P1 110.8(3) . . ?
P2 C1 P1 105.2(2) . . ?
C2 C1 H1 109.6 . . ?
P2 C1 H1 109.6 . . ?
P1 C1 H1 109.6 . . ?
C15 C14 C19 119.1(4) . . ?
C15 C14 P1 122.3(3) . . ?
C19 C14 P1 118.6(4) . . ?
P2 O1 Pt 112.97(17) . . ?
C20 O2 P2 121.3(3) . . ?
C16 C17 C18 120.2(5) . . ?
C16 C17 H17 119.9 . . ?
C18 C17 H17 119.9 . . ?
C7 C2 C3 119.9(5) . . ?
C7 C2 C1 122.3(4) . . ?
C3 C2 C1 117.8(5) . . ?
C20 C21 H21A 109.5 . . ?
C20 C21 H21B 109.5 . . ?
H21A C21 H21B 109.5 . . ?
C20 C21 H21C 109.5 . . ?
H21A C21 H21C 109.5 . . ?
H21B C21 H21C 109.5 . . ?
C5 C6 C7 120.5(7) . . ?
C5 C6 H6 119.7 . . ?
C7 C6 H6 119.7 . . ?
C22 O3 P2 122.1(4) . . ?
C14 C15 C16 120.5(5) . . ?
C14 C15 H15 119.7 . . ?
C16 C15 H15 119.7 . . ?
Pt C24 H24A 109.5 . . ?
Pt C24 H24B 109.5 . . ?
H24A C24 H24B 109.5 . . ?
Pt C24 H24C 109.5 . . ?
H24A C24 H24C 109.5 . . ?
H24B C24 H24C 109.5 . . ?
C18 C19 C14 119.8(5) . . ?
C18 C19 H19 120.1 . . ?
C14 C19 H19 120.1 . . ?
C4 C5 C6 120.1(6) . . ?
C4 C5 H5 120.0 . . ?
C6 C5 H5 120.0 . . ?
C23 C22 O3 110.5(6) . . ?
C23 C22 H22A 109.6 . . ?
O3 C22 H22A 109.6 . . ?
C23 C22 H22B 109.5 . . ?
O3 C22 H22B 109.6 . . ?
H22A C22 H22B 108.1 . . ?
C13 C8 C9 119.5(5) . . ?
C13 C8 P1 120.0(4) . . ?
C9 C8 P1 120.4(5) . . ?
C4 C3 C2 119.5(6) . . ?
C4 C3 H3 120.3 . . ?
C2 C3 H3 120.3 . . ?
O2 C20 C21 107.6(5) . . ?
O2 C20 H20A 110.2 . . ?
C21 C20 H20A 110.2 . . ?
O2 C20 H20B 110.2 . . ?
C21 C20 H20B 110.2 . . ?
H20A C20 H20B 108.5 . . ?
C17 C18 C19 120.5(5) . . ?
C17 C18 H18 119.7 . . ?
C19 C18 H18 119.7 . . ?
C17 C16 C15 119.9(5) . . ?
C17 C16 H16 120.0 . . ?
C15 C16 H16 120.0 . . ?
C8 C9 C10 118.6(8) . . ?
C8 C9 H9 120.7 . . ?
C10 C9 H9 120.7 . . ?
C5 C4 C3 120.8(7) . . ?
C5 C4 H4 119.6 . . ?
C3 C4 H4 119.6 . . ?
C12 C11 C10 120.3(7) . . ?
C12 C11 H11 119.9 . . ?
C10 C11 H11 119.9 . . ?
C12 C13 C8 120.5(7) . . ?
C12 C13 H13 119.8 . . ?
C8 C13 H13 119.8 . . ?
C2 C7 C6 119.2(6) . . ?
C2 C7 H7 120.4 . . ?
C6 C7 H7 120.4 . . ?
C22 C23 H23A 109.5 . . ?
C22 C23 H23B 109.4 . . ?
H23A C23 H23B 109.4 . . ?
C22 C23 H23C 109.5 . . ?
H23A C23 H23C 109.5 . . ?
H23B C23 H23C 109.5 . . ?
C11 C10 C9 120.9(8) . . ?
C11 C10 H10 119.5 . . ?
C9 C10 H10 119.5 . . ?
C11 C12 C13 120.2(8) . . ?
C11 C12 H12 119.9 . . ?
C13 C12 H12 119.9 . . ?
F3 C25 F2 109.6(8) . . ?
F3 C25 F1 106.7(7) . . ?
F2 C25 F1 106.3(8) . . ?
F3 C25 S 112.6(7) . . ?
F2 C25 S 113.2(6) . . ?
F1 C25 S 108.1(6) . . ?

loop_
_geom_bond_atom_site_label_1
_geom_bond_atom_site_label_2
_geom_bond_distance
_geom_bond_site_symmetry_2
_geom_bond_publ_flag
Pt C24 2.025(5) . ?
Pt O4 2.127(3) . ?
Pt P1 2.1555(11) . ?
Pt O1 2.227(3) . ?
P1 C14 1.817(5) . ?
P1 C8 1.822(5) . ?
P1 C1 1.867(4) . ?
S O7 1.419(4) . ?
S O6 1.421(4) . ?
S O4 1.462(4) . ?
S C25 1.785(8) . ?
P2 O1 1.496(3) . ?
P2 O3 1.559(4) . ?
P2 O2 1.560(3) . ?
P2 C1 1.803(4) . ?
C1 C2 1.523(6) . ?
C1 H1 1.0000 . ?
C14 C15 1.391(7) . ?
C14 C19 1.399(6) . ?
O2 C20 1.473(6) . ?
C17 C16 1.371(8) . ?
C17 C18 1.385(8) . ?
C17 H17 0.9500 . ?
C2 C7 1.376(7) . ?
C2 C3 1.395(7) . ?
C21 C20 1.483(8) . ?
C21 H21A 0.9800 . ?
C21 H21B 0.9800 . ?
C21 H21C 0.9800 . ?
C6 C5 1.366(13) . ?
C6 C7 1.404(8) . ?
C6 H6 0.9499 . ?
O3 C22 1.455(7) . ?
C15 C16 1.392(7) . ?
C15 H15 0.9500 . ?
C24 H24A 0.9800 . ?
C24 H24B 0.9800 . ?
C24 H24C 0.9800 . ?
C19 C18 1.384(7) . ?
C19 H19 0.9500 . ?
C5 C4 1.363(12) . ?
C5 H5 0.9500 . ?
C22 C23 1.409(11) . ?
C22 H22A 0.9901 . ?
C22 H22B 0.9899 . ?
C8 C13 1.383(8) . ?
C8 C9 1.382(9) . ?
C3 C4 1.386(9) . ?
C3 H3 0.9500 . ?
C20 H20A 0.9900 . ?
C20 H20B 0.9900 . ?
C18 H18 0.9500 . ?
C16 H16 0.9500 . ?
C9 C10 1.399(9) . ?
C9 H9 0.9500 . ?
C4 H4 0.9500 . ?
C11 C12 1.363(13) . ?
C11 C10 1.351(14) . ?
C11 H11 0.9500 . ?
C13 C12 1.368(8) . ?
C13 H13 0.9500 . ?
C7 H7 0.9500 . ?
C23 H23A 0.9800 . ?
C23 H23B 0.9804 . ?
C23 H23C 0.9796 . ?
C10 H10 0.9500 . ?
C12 H12 0.9500 . ?
C25 F3 1.280(10) . ?
C25 F2 1.312(9) . ?
C25 F1 1.390(11) . ?

loop_
_geom_torsion_atom_site_label_1
_geom_torsion_atom_site_label_2
_geom_torsion_atom_site_label_3
_geom_torsion_atom_site_label_4
_geom_torsion
_geom_torsion_site_symmetry_1
_geom_torsion_site_symmetry_2
_geom_torsion_site_symmetry_3
_geom_torsion_site_symmetry_4
_geom_torsion_publ_flag
C24 Pt P1 C14 -86.4(2) . . . . ?
O4 Pt P1 C14 144.3(11) . . . . ?
O1 Pt P1 C14 93.9(2) . . . . ?
C24 Pt P1 C8 42.1(3) . . . . ?
O4 Pt P1 C8 -87.3(11) . . . . ?
O1 Pt P1 C8 -137.6(2) . . . . ?
C24 Pt P1 C1 157.2(2) . . . . ?
O4 Pt P1 C1 27.8(11) . . . . ?
O1 Pt P1 C1 -22.48(18) . . . . ?
O7 S O4 Pt -23.9(4) . . . . ?
O6 S O4 Pt -159.9(3) . . . . ?
C25 S O4 Pt 90.2(4) . . . . ?
C24 Pt O4 S 68.3(4) . . . . ?
P1 Pt O4 S -162.3(8) . . . . ?
O1 Pt O4 S -111.8(3) . . . . ?
O1 P2 C1 C2 79.5(4) . . . . ?
O3 P2 C1 C2 -156.5(3) . . . . ?
O2 P2 C1 C2 -40.8(4) . . . . ?
O1 P2 C1 P1 -41.0(3) . . . . ?
O3 P2 C1 P1 83.1(2) . . . . ?
O2 P2 C1 P1 -161.2(2) . . . . ?
C14 P1 C1 C2 154.0(3) . . . . ?
C8 P1 C1 C2 41.6(4) . . . . ?
Pt P1 C1 C2 -83.6(3) . . . . ?
C14 P1 C1 P2 -84.7(2) . . . . ?
C8 P1 C1 P2 162.9(3) . . . . ?
Pt P1 C1 P2 37.7(2) . . . . ?
C8 P1 C14 C15 79.2(5) . . . . ?
C1 P1 C14 C15 -31.6(5) . . . . ?
Pt P1 C14 C15 -146.4(4) . . . . ?
C8 P1 C14 C19 -99.1(4) . . . . ?
C1 P1 C14 C19 150.1(4) . . . . ?
Pt P1 C14 C19 35.3(4) . . . . ?
O3 P2 O1 Pt -92.3(2) . . . . ?
O2 P2 O1 Pt 145.3(2) . . . . ?
C1 P2 O1 Pt 23.8(3) . . . . ?
C24 Pt O1 P2 -173(3) . . . . ?
O4 Pt O1 P2 -175.1(2) . . . . ?
P1 Pt O1 P2 0.5(2) . . . . ?
O1 P2 O2 C20 -175.8(4) . . . . ?
O3 P2 O2 C20 58.0(4) . . . . ?
C1 P2 O2 C20 -52.8(4) . . . . ?
P2 C1 C2 C7 -40.5(5) . . . . ?
P1 C1 C2 C7 76.6(5) . . . . ?
P2 C1 C2 C3 140.8(4) . . . . ?
P1 C1 C2 C3 -102.1(4) . . . . ?
O1 P2 O3 C22 -39.8(6) . . . . ?
O2 P2 O3 C22 81.8(6) . . . . ?
C1 P2 O3 C22 -161.9(6) . . . . ?
C19 C14 C15 C16 -1.1(8) . . . . ?
P1 C14 C15 C16 -179.4(4) . . . . ?
C15 C14 C19 C18 0.4(8) . . . . ?
P1 C14 C19 C18 178.8(4) . . . . ?
C7 C6 C5 C4 -1.0(10) . . . . ?
P2 O3 C22 C23 147.2(6) . . . . ?
C14 P1 C8 C13 161.5(4) . . . . ?
C1 P1 C8 C13 -85.9(5) . . . . ?
Pt P1 C8 C13 29.0(5) . . . . ?
C14 P1 C8 C9 -23.5(6) . . . . ?
C1 P1 C8 C9 89.1(5) . . . . ?
Pt P1 C8 C9 -156.0(5) . . . . ?
C7 C2 C3 C4 -0.8(8) . . . . ?
C1 C2 C3 C4 177.9(5) . . . . ?
P2 O2 C20 C21 159.1(4) . . . . ?
C16 C17 C18 C19 0.2(9) . . . . ?
C14 C19 C18 C17 0.0(8) . . . . ?
C18 C17 C16 C15 -0.8(9) . . . . ?
C14 C15 C16 C17 1.3(9) . . . . ?
C13 C8 C9 C10 -1.0(11) . . . . ?
P1 C8 C9 C10 -176.1(7) . . . . ?
C6 C5 C4 C3 0.1(10) . . . . ?
C2 C3 C4 C5 0.7(9) . . . . ?
C9 C8 C13 C12 -0.5(9) . . . . ?
P1 C8 C13 C12 174.5(5) . . . . ?
C3 C2 C7 C6 0.0(7) . . . . ?
C1 C2 C7 C6 -178.7(5) . . . . ?
C5 C6 C7 C2 0.9(9) . . . . ?
C12 C11 C10 C9 -1.5(15) . . . . ?
C8 C9 C10 C11 2.1(14) . . . . ?
C10 C11 C12 C13 -0.2(13) . . . . ?
C8 C13 C12 C11 1.2(10) . . . . ?
O7 S C25 F3 -57.4(8) . . . . ?
O6 S C25 F3 66.7(7) . . . . ?
O4 S C25 F3 -179.0(6) . . . . ?
O7 S C25 F2 177.7(7) . . . . ?
O6 S C25 F2 -58.3(8) . . . . ?
O4 S C25 F2 56.1(8) . . . . ?
O7 S C25 F1 60.2(6) . . . . ?
O6 S C25 F1 -175.7(5) . . . . ?
O4 S C25 F1 -61.3(6) . . . . ?
